data_2007965
loop_
_publ_author_name
'Bujak, Maciej'
'Zaleski, Jacek'

_publ_section_title
;
 Bis(dimethylammonium) Pentachloroantimonate(III), on the Deformation
 of the Octahedral Coordination of Sb^III^
;
_journal_issue 12
_journal_name_full 'Acta Crystallographica Section C'
_journal_page_first 1773
_journal_page_last 1777
_journal_paper_doi 10.1107/S0108270198008865
_journal_volume 54
_journal_year 1998
_chemical_formula_iupac '(C2 H8 N)2 SbCl5'
_chemical_formula_moiety '2(C2 H8 N 1+) , Sb1 Cl5 2-'
_chemical_formula_sum 'C4 H16 Cl5 N2 Sb'
_chemical_formula_weight 391.19
_chemical_name_systematic ' Dimethylammonium Pentachloroantimonate (III)'
_space_group_IT_number 62
_symmetry_cell_setting orthorhombic
_symmetry_space_group_name_Hall '-P 2ac 2n'
_symmetry_space_group_name_H-M 'P n m a'
_audit_creation_method SHELXL-97
_cell_angle_alpha 90.00
_cell_angle_beta 90.00
_cell_angle_gamma 90.00
_cell_formula_units_Z 4
_cell_length_a 8.599(2)
_cell_length_b 11.992(2)
_cell_length_c 14.844(4)
_cell_measurement_reflns_used 14
_cell_measurement_temperature 295(2)
_cell_measurement_theta_max 11
_cell_measurement_theta_min 7
_cell_volume 1530.7(6)
_computing_cell_refinement 'Kuma Diffraction Software (Kuma, 1997)'
_computing_data_collection 'Kuma Diffraction Software (Kuma, 1997)'
_computing_data_reduction 'Kuma Diffraction Software (Kuma, 1997)'
_computing_molecular_graphics 'SHELXTL (Sheldrick, 1990)'
_computing_publication_material 'SHELX97 (Sheldrick, 1997)'
_computing_structure_refinement SHELX97
_computing_structure_solution 'SHELX97 (Sheldrick, 1997)'
_diffrn_ambient_temperature 295(2)
_diffrn_measured_fraction_theta_full 0.908
_diffrn_measured_fraction_theta_max 0.908
_diffrn_measurement_device_type 'Kuma KM--4'
_diffrn_measurement_method '\w scans'
_diffrn_radiation_monochromator graphite
_diffrn_radiation_source 'fine-focus sealed tube'
_diffrn_radiation_type MoK\a
_diffrn_radiation_wavelength 0.71073
_diffrn_reflns_av_R_equivalents 0.0214
_diffrn_reflns_av_sigmaI/netI 0.0274
_diffrn_reflns_limit_h_max 10
_diffrn_reflns_limit_h_min 0
_diffrn_reflns_limit_k_max 14
_diffrn_reflns_limit_k_min 0
_diffrn_reflns_limit_l_max 17
_diffrn_reflns_limit_l_min -18
_diffrn_reflns_number 2918
_diffrn_reflns_theta_full 26.04
_diffrn_reflns_theta_max 26.04
_diffrn_reflns_theta_min 2.18
_diffrn_standards_decay_% 1.036
_diffrn_standards_interval_count 50
_diffrn_standards_number 2
_exptl_absorpt_coefficient_mu 2.641
_exptl_absorpt_correction_T_max 0.517
_exptl_absorpt_correction_T_min 0.438
_exptl_absorpt_correction_type 'empirical via \y scans (Sheldrick, 1990)'
_exptl_crystal_colour colourless
_exptl_crystal_density_diffrn 1.697
_exptl_crystal_density_meas 1.684
_exptl_crystal_density_method 'flotation method'
_exptl_crystal_description needle
_exptl_crystal_F_000 760
_exptl_crystal_size_max 0.35
_exptl_crystal_size_mid 0.3
_exptl_crystal_size_min 0.25
_refine_diff_density_max 0.328
_refine_diff_density_min -0.415
_refine_ls_extinction_coef 0.0064(4)
_refine_ls_extinction_method SHELX97
_refine_ls_goodness_of_fit_ref 0.973
_refine_ls_hydrogen_treatment constr
_refine_ls_matrix_type full
_refine_ls_number_parameters 88
_refine_ls_number_reflns 1586
_refine_ls_number_restraints 7
_refine_ls_restrained_S_all 0.972
_refine_ls_R_factor_all 0.0427
_refine_ls_R_factor_gt 0.0231
_refine_ls_shift/su_max 0.006
_refine_ls_shift/su_mean 0.001
_refine_ls_structure_factor_coef Fsqd
_refine_ls_weighting_details 'w = 1/[\s^2^(Fo^2^)+(0.0336P)^2^+0.1980P] where P=(Fo^2^+2Fc^2^)/3'
_refine_ls_weighting_scheme calc
_refine_ls_wR_factor_ref 0.0620
_reflns_number_gt 1187
_reflns_number_total 1586
_reflns_threshold_expression I>2\s(I)
_cod_data_source_file ka1283.cif
_cod_data_source_block 1
_cod_depositor_comments
;
The following automatic conversions were performed:

'_refine_ls_weighting_scheme' value 'calc w =
1/[\s^2^(Fo^2^)+(0.0336P)^2^+0.1980P] where P=(Fo^2^+2Fc^2^)/3' was
changed to 'calc'. New tag '_refine_ls_weighting_details' was
created. The value of the new tag was set to 'w =
1/[\s^2^(Fo^2^)+(0.0336P)^2^+0.1980P] where P=(Fo^2^+2Fc^2^)/3'.

Automatic conversion script
Id: cif_fix_values 3143 2015-03-26 13:38:13Z robertas 
;
_cod_original_cell_volume 1530.7(5)
_cod_database_code 2007965

loop_
_symmetry_equiv_pos_as_xyz
'x, y, z'
'-x+1/2, -y, z+1/2'
'-x, y+1/2, -z'
'x+1/2, -y+1/2, -z+1/2'
'-x, -y, -z'
'x-1/2, y, -z-1/2'
'x, -y-1/2, z'
'-x-1/2, y-1/2, z-1/2'

loop_
_atom_site_label
_atom_site_fract_x
_atom_site_fract_y
_atom_site_fract_z
_atom_site_U_iso_or_equiv
_atom_site_adp_type
_atom_site_calc_flag
_atom_site_refinement_flags
_atom_site_occupancy
_atom_site_disorder_assembly
_atom_site_disorder_group
_atom_site_type_symbol
Sb1 0.8066(3) 0.7500 0.6043(2) 0.04400(10) Uani d S 1 . . Sb
Cl1 0.81350(10) 0.9679(7) 0.5959(6) 0.0663(2) Uani d . 1 . . Cl
Cl2 1.00990(10) 0.7500 0.4932(7) 0.0611(3) Uani d S 1 . . Cl
Cl3 0.6096(2) 0.7500 0.4828(9) 0.0704(3) Uani d S 1 . . Cl
Cl4 1.0661(2) 0.7500 0.7262(7) 0.0641(3) Uani d S 1 . . Cl
N1 0.8020(4) 1.0223(4) 0.3805(2) 0.08000(10) Uani d D 1 . . N
H1D 0.872(9) 1.078(6) 0.377(5) 0.18(2) Uiso d D 1 . . H
H1E 0.830(8) 0.992(6) 0.432(4) 0.18(2) Uiso d D 1 . . H
C1 0.8256(7) 0.9292(5) 0.3164(3) 0.09160(10) Uani d D 1 . . C
H1A 0.943(5) 0.908(5) 0.309(4) 0.154(9) Uiso d D 1 . . H
H1B 0.755(7) 0.873(4) 0.342(5) 0.154(9) Uiso d D 1 . . H
H1C 0.791(6) 0.968(5) 0.262(3) 0.154(9) Uiso d D 1 . . H
C2 0.6444(7) 1.0626(6) 0.3880(4) 0.111(2) Uani d D 1 . . C
H2A 0.631(9) 1.110(5) 0.435(4) 0.154(9) Uiso d D 1 . . H
H2B 0.595(7) 1.079(5) 0.331(3) 0.154(9) Uiso d D 1 . . H
H2C 0.579(7) 1.004(4) 0.410(4) 0.154(9) Uiso d D 1 . . H

loop_
_atom_site_aniso_label
_atom_site_aniso_U_11
_atom_site_aniso_U_22
_atom_site_aniso_U_33
_atom_site_aniso_U_12
_atom_site_aniso_U_13
_atom_site_aniso_U_23
Sb1 0.0457(2) 0.0482(2) 0.0381(2) 0.000 0.00560(10) 0.000
Cl1 0.0785(6) 0.0517(4) 0.0687(5) 0.0042(4) 0.0044(4) -0.0006(4)
Cl2 0.0554(6) 0.0810(8) 0.0469(5) 0.000 0.0147(5) 0.000
Cl3 0.0584(7) 0.0873(9) 0.0656(7) 0.000 -0.0126(6) 0.000
Cl4 0.0695(7) 0.0724(8) 0.0504(6) 0.000 -0.0034(5) 0.000
N1 0.0660(2) 0.101(3) 0.073(2) 0.000(2) -0.0018(2) 0.004(2)
C1 0.109(4) 0.093(3) 0.073(3) -0.006(3) -0.006(3) 0.013(2)
C2 0.078(3) 0.121(5) 0.133(5) 0.021(3) 0.007(3) 0.046(4)

loop_
_atom_type_symbol
_atom_type_description
_atom_type_scat_dispersion_real
_atom_type_scat_dispersion_imag
_atom_type_scat_source
C C 0.0033 0.0016 'International Tables Vol C Tables 4.2.6.8 and 6.1.1.4'
H H 0.0000 0.0000 'International Tables Vol C Tables 4.2.6.8 and 6.1.1.4'
N N 0.0061 0.0033 'International Tables Vol C Tables 4.2.6.8 and 6.1.1.4'
Cl Cl 0.1484 0.1585 'International Tables Vol C Tables 4.2.6.8 and 6.1.1.4'
Sb Sb -0.5866 1.5461 'International Tables Vol C Tables 4.2.6.8 and 6.1.1.4'

loop_
_geom_angle_atom_site_label_1
_geom_angle_atom_site_label_2
_geom_angle_atom_site_label_3
_geom_angle_site_symmetry_1
_geom_angle_site_symmetry_3
_geom_angle
_geom_angle_publ_flag
Cl1 Sb1 Cl1 7_575 . 173.99(4) yes
Cl1 Sb1 Cl4 . . 90.71(2) yes
Cl1 Sb1 Cl4 . 6_557 92.92(2) yes
Cl1 Sb1 Cl4 7_575 . 90.71(2) yes
Cl1 Sb1 Cl4 7_575 6_557 92.92(2) yes
Cl2 Sb1 Cl1 . . 87.20(2) yes
Cl2 Sb1 Cl1 . 7_575 87.20(2) yes
Cl2 Sb1 Cl3 . . 89.87(5) yes
Cl2 Sb1 Cl4 . . 82.37(4) yes
Cl2 Sb1 Cl4 . 6_557 172.75(4) yes
Cl3 Sb1 Cl1 . . 88.90(2) yes
Cl3 Sb1 Cl1 . 7_575 88.90(2) yes
Cl3 Sb1 Cl4 . . 172.24(4) yes
Cl3 Sb1 Cl4 . 6_557 97.38(4) yes
Cl4 Sb1 Cl4 . 6_557 90.38(2) yes
Sb1 Cl4 Sb1 . 6_657 168.44(4) yes
C1 N1 H1D . . 116(5) ?
C1 N1 H1E . . 102(5) ?
C2 N1 C1 . . 115.5(5) ?
C2 N1 H1D . . 113(5) ?
C2 N1 H1E . . 109(4) ?
N1 C1 H1A . . 112(3) ?
N1 C1 H1B . . 101(4) ?
N1 C1 H1C . . 97(4) ?
N1 C2 H2A . . 113(5) ?
N1 C2 H2B . . 114(4) ?
N1 C2 H2C . . 110(4) ?
H1A C1 H1B . . 118(5) ?
H1A C1 H1C . . 109(5) ?
H1B C1 H1C . . 117(5) ?
H1D N1 H1E . . 100(6) ?
H2A C2 H2B . . 119(6) ?
H2A C2 H2C . . 97(5) ?
H2B C2 H2C . . 101(5) ?

loop_
_geom_bond_atom_site_label_1
_geom_bond_atom_site_label_2
_geom_bond_site_symmetry_2
_geom_bond_distance
_geom_bond_publ_flag
Sb1 Cl1 . 2.6160(10) yes
Sb1 Cl1 7_575 2.6160(10) yes
Sb1 Cl2 . 2.4040(10) yes
Sb1 Cl3 . 2.4750(10) yes
Sb1 Cl4 . 2.8730(10) yes
Sb1 Cl4 6_557 3.2570(10) yes
N1 C1 . 1.481(7) ?
N1 C2 . 1.443(7) ?
N1 H1D . 0.90(6) ?
N1 H1E . 0.88(5) ?
C1 H1A . 1.05(4) ?
C1 H1B . 0.98(4) ?
C1 H1C . 0.98(4) ?
C2 H2A . 0.91(4) ?
C2 H2B . 0.96(4) ?
C2 H2C . 0.95(4) ?

loop_
_geom_hbond_atom_site_label_D
_geom_hbond_atom_site_label_H
_geom_hbond_atom_site_label_A
_geom_hbond_site_symmetry_A
_geom_hbond_distance_DH
_geom_hbond_distance_HA
_geom_hbond_distance_DA
_geom_hbond_angle_DHA
N1 H1E Cl1 . 0.88(5) 2.46(6) 3.266(4) 153(6)
N1 H1D Cl4 5_776 0.90(6) 2.63(6) 3.353(4) 138(6)
